data_1008080
loop_
_publ_author_name
'Spinat, P'
'Fruchart, R'

_publ_section_title
;
Structure des phase binaires V~6~ Si~5~ et Ti~6~ Ge~5~
;
_journal_coden_ASTM BUFCAE
_journal_name_full
;
Bulletin de la Societe Francaise de Mineralogie et de Cristallographie
(72,1949-100,1977)
;
_journal_page_first 23
_journal_page_last 36
_journal_volume 93
_journal_year 1970
_chemical_formula_structural 'Ti6 Ge5'
_chemical_formula_sum 'Ge5 Ti6'
_chemical_name_systematic 'Titanium germanium (6/5)'
_space_group_IT_number 72
_symmetry_cell_setting orthorhombic
_symmetry_Int_Tables_number 72
_symmetry_space_group_name_Hall '-I 2 2c'
_symmetry_space_group_name_H-M 'I b a m'
_cell_angle_alpha 90
_cell_angle_beta 90
_cell_angle_gamma 90
_cell_formula_units_Z 4
_cell_length_a 16.915
_cell_length_b 7.954
_cell_length_c 5.233
_cell_volume 704.1
_refine_ls_R_factor_all 0.082
_cod_database_code 1008080

loop_
_symmetry_equiv_pos_as_xyz
x,y,z
-x,-y,z
-x,y,1/2-z
x,-y,1/2-z
-x,-y,-z
x,y,-z
x,-y,1/2+z
-x,y,1/2+z
1/2+x,1/2+y,1/2+z
1/2-x,1/2-y,1/2+z
1/2-x,1/2+y,-z
1/2+x,1/2-y,-z
1/2-x,1/2-y,1/2-z
1/2+x,1/2+y,1/2-z
1/2+x,1/2-y,z
1/2-x,1/2+y,z

loop_
_atom_site_label
_atom_site_type_symbol
_atom_site_symmetry_multiplicity
_atom_site_Wyckoff_symbol
_atom_site_fract_x
_atom_site_fract_y
_atom_site_fract_z
_atom_site_occupancy
_atom_site_attached_hydrogens
_atom_site_calc_flag
Ti1 Ti0 8 j 0.1413 0.1149 0. 1. 0 d
Ti2 Ti0 8 j 0.4375 0.2424 0. 1. 0 d
Ti3 Ti0 8 j 0.3086 0. 0.25 1. 0 d
Ge1 Ge0 8 j 0.289 0.2993 0. 1. 0 d
Ge2 Ge0 8 j 0.0679 0.4041 0. 1. 0 d
Ge3 Ge0 4 a 0. 0. 0.25 1. 0 d

loop_
_atom_type_symbol
_atom_type_oxidation_number
Ti0 0.000
Ge0 0.000
